data_4122242
loop_
_publ_author_name
'Barnett, Brandon R.'
'Moore, Curtis E.'
'Rheingold, Arnold L.'
'Figueroa, Joshua S.'

_publ_section_title
;
 Cooperative Transition Metal/Lewis Acid Bond-Activation Reactions by a
 Bidentate (Boryl)iminomethane Complex: A Significant Metal-Borane
 Interaction Promoted by a Small Bite-Angle LZ Chelate.
;
_journal_issue 29
_journal_name_full 'Journal of the American Chemical Society'
_journal_page_first 10262
_journal_page_last 10265
_journal_paper_doi 10.1021/ja505843g
_journal_volume 136
_journal_year 2014
_chemical_formula_moiety 'C62 H74 Cl2 N2 Pt, C6 H5 F, 2(C2 H3 N)'
_chemical_formula_sum 'C72 H85 Cl2 F N4 Pt'
_chemical_formula_weight 1291.42
_chemical_name_common trans-PtCl2(CNArDipp2)2
_chemical_name_systematic
;
 ?
;
_space_group_crystal_system orthorhombic
_space_group_IT_number 33
_space_group_name_Hall 'P 2c -2n'
_space_group_name_H-M_alt 'P n a 21'
_symmetry_space_group_name_Hall 'P 2c -2n'
_symmetry_space_group_name_H-M 'P n a 21'
_atom_sites_solution_hydrogens geom
_atom_sites_solution_primary direct
_atom_sites_solution_secondary difmap
_audit_creation_date 2014-04-02
_audit_creation_method
;
Olex2 1.2-beta
(compiled 2014.03.20 svn.r2914 for OlexSys, GUI svn.r4816)
;
_cell_angle_alpha 90
_cell_angle_beta 90
_cell_angle_gamma 90
_cell_formula_units_Z 4
_cell_length_a 15.392(3)
_cell_length_b 25.532(5)
_cell_length_c 17.085(3)
_cell_measurement_reflns_used 9763
_cell_measurement_temperature 100
_cell_measurement_theta_max 26.651
_cell_measurement_theta_min 2.674
_cell_volume 6714(2)
_computing_cell_refinement 'SAINT v7.68A (Bruker, 2009)'
_computing_data_collection 'APEX2 v2010.7-0 (Bruker, 2010)'
_computing_data_reduction 'SAINT v7.68A (Bruker, 2009)'
_computing_molecular_graphics 'Olex2 (Dolomanov et al., 2009)'
_computing_publication_material 'Olex2 (Dolomanov et al., 2009)'
_computing_structure_refinement 'ShelXL (Sheldrick, 2008)'
_computing_structure_solution 'ShelXT (Sheldrick, 2008)'
_diffrn_ambient_temperature 100
_diffrn_detector 'Bruker APEX-II CCD'
_diffrn_detector_area_resol_mean 7.9
_diffrn_detector_type 'CCD Area Detector'
_diffrn_measured_fraction_theta_full 0.997
_diffrn_measured_fraction_theta_max 0.991
_diffrn_measurement_device 'Kappa Four-Circle Diffractometer'
_diffrn_measurement_device_type 'Bruker X8 APEX II'
_diffrn_measurement_method '\w and \f scans'
_diffrn_radiation_monochromator graphite
_diffrn_radiation_probe x-ray
_diffrn_radiation_type MoK\a
_diffrn_radiation_wavelength 0.71073
_diffrn_reflns_av_R_equivalents 0.0465
_diffrn_reflns_av_unetI/netI 0.0486
_diffrn_reflns_Laue_measured_fraction_full 0.997
_diffrn_reflns_Laue_measured_fraction_max 0.991
_diffrn_reflns_limit_h_max 19
_diffrn_reflns_limit_h_min -19
_diffrn_reflns_limit_k_max 31
_diffrn_reflns_limit_k_min -28
_diffrn_reflns_limit_l_max 21
_diffrn_reflns_limit_l_min -21
_diffrn_reflns_number 71093
_diffrn_reflns_point_group_measured_fraction_full 0.996
_diffrn_reflns_point_group_measured_fraction_max 0.985
_diffrn_reflns_theta_full 25.000
_diffrn_reflns_theta_max 26.791
_diffrn_reflns_theta_min 2.674
_diffrn_source 'sealed tube'
_diffrn_source_type fine-focus
_diffrn_standards_number 0
_exptl_absorpt_coefficient_mu 2.214
_exptl_absorpt_correction_T_max 0.7454
_exptl_absorpt_correction_T_min 0.6870
_exptl_absorpt_correction_type multi-scan
_exptl_absorpt_process_details
;
SADABS-2008/1 (Bruker,2008) was used for absorption correction.
wR2(int) was 0.0733 before and 0.0683 after correction.
The Ratio of minimum to maximum transmission is 0.9217.
The \l/2 correction factor is 0.0015.
;
_exptl_crystal_colour Colorless
_exptl_crystal_colour_primary Colorless
_exptl_crystal_density_diffrn 1.278
_exptl_crystal_description Block
_exptl_crystal_F_000 2664
_exptl_crystal_size_max 0.152
_exptl_crystal_size_mid 0.121
_exptl_crystal_size_min 0.083
_refine_diff_density_max 0.624
_refine_diff_density_min -0.436
_refine_diff_density_rms 0.061
_refine_ls_abs_structure_details
;
 Flack x determined using 5417 quotients [(I+)-(I-)]/[(I+)+(I-)]
 (Parsons, Flack and Wagner, Acta Cryst. B69 (2013) 249-259).
;
_refine_ls_abs_structure_Flack 0.057(3)
_refine_ls_extinction_method none
_refine_ls_goodness_of_fit_ref 1.002
_refine_ls_hydrogen_treatment constr
_refine_ls_matrix_type full
_refine_ls_number_parameters 739
_refine_ls_number_reflns 14148
_refine_ls_number_restraints 1
_refine_ls_restrained_S_all 1.002
_refine_ls_R_factor_all 0.0336
_refine_ls_R_factor_gt 0.0248
_refine_ls_shift/su_max 0.003
_refine_ls_shift/su_mean 0.000
_refine_ls_structure_factor_coef Fsqd
_refine_ls_weighting_details 'w=1/[\s^2^(Fo^2^)+(0.0059P)^2^] where P=(Fo^2^+2Fc^2^)/3'
_refine_ls_weighting_scheme calc
_refine_ls_wR_factor_gt 0.0446
_refine_ls_wR_factor_ref 0.0465
_reflns_Friedel_coverage 0.921
_reflns_Friedel_fraction_full 0.994
_reflns_Friedel_fraction_max 0.978
_reflns_number_gt 12358
_reflns_number_total 14148
_reflns_threshold_expression 'I > 2\s(I)'
_cod_data_source_file ja505843g_si_002.cif
_cod_data_source_block JFig630
_cod_depositor_comments
;
The following automatic conversions were performed:

'_diffrn_radiation_probe' value 'X-ray' changed to 'x-ray' according
to
/usr/data/users/saulius/crontab/automatic-downloads/rss-feeds/ACS/lib/dictionaries/cif_core.dic
dictionary named 'cif_core.dic' version 2.4.2 from 2011-04-26.

Automatic conversion script
Id: cif_fix_values 2281 2013-09-26 08:29:07Z andrius 

 Adding full bibliography for 4122242--4122254.cif.
;
_cod_database_code 4122242
_shelxl_version_number 2014-3
_shelx_space_group_comment
;
The symmetry employed for this shelxl refinement is uniquely defined
by the following loop, which should always be used as a source of
symmetry information in preference to the above space-group names.
They are only intended as comments.
;
_shelx_estimated_absorpt_t_max 0.838
_shelx_estimated_absorpt_t_min 0.730
_olex2_refinement_description
;
1. Fixed Uiso
 At 1.2 times of:
  All C(H) groups
 At 1.5 times of:
  All C(H,H,H) groups
2.a Ternary CH refined with riding coordinates:
 C15(H15), C18(H18), C27(H27), C30(H30), C45(H45), C48(H48), C57(H57), C60(H60)
2.b Aromatic/amide H refined with riding coordinates:
 C5(H5), C6(H6), C7(H7), C11(H11), C12(H12), C13(H13), C23(H23), C24(H24),
 C25(H25), C35(H35), C36(H36), C37(H37), C41(H41), C42(H42), C43(H43), C53(H53),
  C54(H54), C55(H55), C6S(H6S), C7S(H7S), C8S(H8S), C9S(H9S), C10S(H10S)
2.c Idealised Me refined as rotating group:
 C16(H16A,H16B,H16C), C17(H17A,H17B,H17C), C19(H19A,H19B,H19C), C20(H20A,H20B,
 H20C), C28(H28A,H28B,H28C), C29(H29A,H29B,H29C), C31(H31A,H31B,H31C), C32(H32A,
 H32B,H32C), C46(H46A,H46B,H46C), C47(H47A,H47B,H47C), C49(H49A,H49B,H49C),
 C50(H50A,H50B,H50C), C58(H58A,H58B,H58C), C59(H59A,H59B,H59C), C61(H61A,H61B,
 H61C), C62(H62A,H62B,H62C), C1S(H1SA,H1SB,H1SC), C3S(H3SA,H3SB,H3SC)
;

loop_
_space_group_symop_operation_xyz
'x, y, z'
'-x, -y, z+1/2'
'x+1/2, -y+1/2, z'
'-x+1/2, y+1/2, z+1/2'

loop_
_atom_site_label
_atom_site_type_symbol
_atom_site_fract_x
_atom_site_fract_y
_atom_site_fract_z
_atom_site_U_iso_or_equiv
_atom_site_adp_type
_atom_site_occupancy
_atom_site_site_symmetry_order
_atom_site_calc_flag
_atom_site_refinement_flags_posn
Pt1 Pt 0.73563(2) 0.56664(2) 0.26523(2) 0.01478(4) Uani 1 1 d .
Cl1 Cl 0.62920(7) 0.60095(5) 0.34447(6) 0.0296(3) Uani 1 1 d .
Cl2 Cl 0.84116(8) 0.53270(5) 0.18545(6) 0.0378(3) Uani 1 1 d .
N1 N 0.8682(2) 0.56449(12) 0.40210(18) 0.0142(7) Uani 1 1 d .
N2 N 0.6107(2) 0.56286(12) 0.12304(18) 0.0142(7) Uani 1 1 d .
C1 C 0.8183(3) 0.56587(15) 0.3526(2) 0.0161(9) Uani 1 1 d .
C2 C 0.6551(3) 0.56533(15) 0.1767(2) 0.0160(9) Uani 1 1 d .
C3 C 0.9270(3) 0.56483(16) 0.4649(2) 0.0155(9) Uani 1 1 d .
C4 C 0.9781(3) 0.52050(16) 0.4782(2) 0.0151(9) Uani 1 1 d .
C5 C 1.0325(3) 0.52183(17) 0.5432(2) 0.0205(10) Uani 1 1 d .
H5 H 1.0681 0.4924 0.5546 0.025 Uiso 1 1 calc R
C6 C 1.0357(4) 0.56538(19) 0.5914(3) 0.0235(14) Uani 1 1 d .
H6 H 1.0720 0.5651 0.6364 0.028 Uiso 1 1 calc R
C7 C 0.9867(3) 0.60909(17) 0.5746(2) 0.0214(10) Uani 1 1 d .
H7 H 0.9914 0.6390 0.6073 0.026 Uiso 1 1 calc R
C8 C 0.9306(2) 0.61037(15) 0.5110(2) 0.0143(9) Uani 1 1 d .
C9 C 0.9781(3) 0.47461(17) 0.4233(2) 0.0164(9) Uani 1 1 d .
C10 C 1.0266(3) 0.47813(16) 0.3532(2) 0.0184(9) Uani 1 1 d .
C11 C 1.0285(3) 0.43424(17) 0.3044(2) 0.0241(10) Uani 1 1 d .
H11 H 1.0598 0.4359 0.2565 0.029 Uiso 1 1 calc R
C12 C 0.9861(3) 0.38871(18) 0.3240(3) 0.0257(11) Uani 1 1 d .
H12 H 0.9891 0.3592 0.2902 0.031 Uiso 1 1 calc R
C13 C 0.9391(3) 0.38577(17) 0.3925(3) 0.0263(11) Uani 1 1 d .
H13 H 0.9092 0.3543 0.4051 0.032 Uiso 1 1 calc R
C14 C 0.9348(4) 0.42852(18) 0.4442(3) 0.0219(13) Uani 1 1 d .
C15 C 1.0802(3) 0.52621(18) 0.3334(3) 0.0261(11) Uani 1 1 d .
H15 H 1.0528 0.5569 0.3602 0.031 Uiso 1 1 calc R
C16 C 1.1722(3) 0.5202(2) 0.3657(3) 0.0374(13) Uani 1 1 d .
H16A H 1.2000 0.4897 0.3416 0.056 Uiso 1 1 calc GR
H16B H 1.1696 0.5154 0.4226 0.056 Uiso 1 1 calc GR
H16C H 1.2059 0.5517 0.3537 0.056 Uiso 1 1 calc GR
C17 C 1.0831(3) 0.5383(2) 0.2459(2) 0.0338(14) Uani 1 1 d .
H17A H 1.1108 0.5092 0.2181 0.051 Uiso 1 1 calc GR
H17B H 1.1165 0.5704 0.2372 0.051 Uiso 1 1 calc GR
H17C H 1.0238 0.5431 0.2262 0.051 Uiso 1 1 calc GR
C18 C 0.8856(3) 0.42215(17) 0.5210(3) 0.0284(11) Uani 1 1 d .
H18 H 0.8861 0.4568 0.5482 0.034 Uiso 1 1 calc R
C19 C 0.9329(4) 0.38322(18) 0.5735(3) 0.0412(14) Uani 1 1 d .
H19A H 0.9416 0.3503 0.5450 0.062 Uiso 1 1 calc GR
H19B H 0.8981 0.3766 0.6205 0.062 Uiso 1 1 calc GR
H19C H 0.9894 0.3977 0.5886 0.062 Uiso 1 1 calc GR
C20 C 0.7913(4) 0.4070(2) 0.5084(3) 0.0439(14) Uani 1 1 d .
H20A H 0.7617 0.4346 0.4787 0.066 Uiso 1 1 calc GR
H20B H 0.7627 0.4025 0.5592 0.066 Uiso 1 1 calc GR
H20C H 0.7885 0.3740 0.4790 0.066 Uiso 1 1 calc GR
C21 C 0.8839(3) 0.65931(15) 0.4885(2) 0.0136(9) Uani 1 1 d .
C22 C 0.8031(3) 0.67116(16) 0.5221(2) 0.0176(9) Uani 1 1 d .
C23 C 0.7653(3) 0.71950(18) 0.5050(3) 0.0260(10) Uani 1 1 d .
H23 H 0.7114 0.7288 0.5285 0.031 Uiso 1 1 calc R
C24 C 0.8054(3) 0.75391(17) 0.4543(3) 0.0275(11) Uani 1 1 d .
H24 H 0.7795 0.7870 0.4440 0.033 Uiso 1 1 calc R
C25 C 0.8819(3) 0.74097(17) 0.4188(2) 0.0243(10) Uani 1 1 d .
H25 H 0.9076 0.7647 0.3829 0.029 Uiso 1 1 calc R
C26 C 0.9230(3) 0.69345(16) 0.4345(2) 0.0192(9) Uani 1 1 d .
C27 C 0.7570(3) 0.6334(2) 0.5768(3) 0.0214(13) Uani 1 1 d .
H27 H 0.7818 0.5977 0.5676 0.026 Uiso 1 1 calc R
C28 C 0.7728(4) 0.6474(3) 0.6626(3) 0.0380(16) Uani 1 1 d .
H28A H 0.7481 0.6820 0.6736 0.057 Uiso 1 1 calc GR
H28B H 0.8354 0.6479 0.6730 0.057 Uiso 1 1 calc GR
H28C H 0.7450 0.6212 0.6963 0.057 Uiso 1 1 calc GR
C29 C 0.6595(3) 0.63054(19) 0.5605(3) 0.0286(11) Uani 1 1 d .
H29A H 0.6321 0.6637 0.5755 0.043 Uiso 1 1 calc GR
H29B H 0.6339 0.6019 0.5909 0.043 Uiso 1 1 calc GR
H29C H 0.6499 0.6242 0.5046 0.043 Uiso 1 1 calc GR
C30 C 1.0080(3) 0.68114(18) 0.3942(3) 0.0259(11) Uani 1 1 d .
H30 H 1.0299 0.6472 0.4159 0.031 Uiso 1 1 calc R
C31 C 1.0762(3) 0.7226(2) 0.4106(3) 0.0523(16) Uani 1 1 d .
H31A H 1.1320 0.7115 0.3882 0.078 Uiso 1 1 calc GR
H31B H 1.0825 0.7272 0.4672 0.078 Uiso 1 1 calc GR
H31C H 1.0584 0.7558 0.3868 0.078 Uiso 1 1 calc GR
C32 C 0.9955(3) 0.67383(19) 0.3052(2) 0.0340(12) Uani 1 1 d .
H32A H 0.9539 0.6455 0.2958 0.051 Uiso 1 1 calc GR
H32B H 1.0513 0.6650 0.2811 0.051 Uiso 1 1 calc GR
H32C H 0.9733 0.7064 0.2824 0.051 Uiso 1 1 calc GR
C33 C 0.5577(3) 0.55764(15) 0.0568(2) 0.0135(9) Uani 1 1 d .
C34 C 0.5527(3) 0.59979(15) 0.0045(2) 0.0146(9) Uani 1 1 d .
C35 C 0.5013(3) 0.59291(17) -0.0611(2) 0.0196(10) Uani 1 1 d .
H35 H 0.4967 0.6205 -0.0982 0.024 Uiso 1 1 calc R
C36 C 0.4567(3) 0.54680(19) -0.0736(3) 0.0212(12) Uani 1 1 d .
H36 H 0.4224 0.5428 -0.1194 0.025 Uiso 1 1 calc R
C37 C 0.4619(3) 0.50615(18) -0.0196(3) 0.0194(11) Uani 1 1 d .
H37 H 0.4301 0.4748 -0.0285 0.023 Uiso 1 1 calc R
C38 C 0.5126(3) 0.51077(17) 0.0471(3) 0.0153(10) Uani 1 1 d .
C39 C 0.5957(3) 0.65110(15) 0.0219(2) 0.0154(9) Uani 1 1 d .
C40 C 0.5492(3) 0.68753(16) 0.0673(2) 0.0189(10) Uani 1 1 d .
C41 C 0.5860(3) 0.73728(16) 0.0780(2) 0.0233(10) Uani 1 1 d .
H41 H 0.5556 0.7628 0.1078 0.028 Uiso 1 1 calc R
C42 C 0.6655(3) 0.74968(17) 0.0461(3) 0.0249(11) Uani 1 1 d .
H42 H 0.6888 0.7838 0.0529 0.030 Uiso 1 1 calc R
C43 C 0.7110(3) 0.71266(17) 0.0045(3) 0.0246(10) Uani 1 1 d .
H43 H 0.7661 0.7215 -0.0167 0.029 Uiso 1 1 calc R
C44 C 0.6782(3) 0.66248(16) -0.0072(2) 0.0185(9) Uani 1 1 d .
C45 C 0.4622(3) 0.67537(17) 0.1047(2) 0.0224(10) Uani 1 1 d .
H45 H 0.4466 0.6386 0.0902 0.027 Uiso 1 1 calc R
C46 C 0.4683(3) 0.67784(18) 0.1943(3) 0.0333(12) Uani 1 1 d .
H46A H 0.5131 0.6534 0.2125 0.050 Uiso 1 1 calc GR
H46B H 0.4122 0.6681 0.2172 0.050 Uiso 1 1 calc GR
H46C H 0.4835 0.7135 0.2104 0.050 Uiso 1 1 calc GR
C47 C 0.3910(3) 0.7107(2) 0.0738(3) 0.0396(13) Uani 1 1 d .
H47A H 0.4028 0.7470 0.0895 0.059 Uiso 1 1 calc GR
H47B H 0.3349 0.6996 0.0954 0.059 Uiso 1 1 calc GR
H47C H 0.3892 0.7085 0.0165 0.059 Uiso 1 1 calc GR
C48 C 0.7324(3) 0.6223(2) -0.0511(3) 0.0211(13) Uani 1 1 d .
H48 H 0.7014 0.5880 -0.0481 0.025 Uiso 1 1 calc R
C49 C 0.8222(3) 0.61514(19) -0.0139(3) 0.0344(12) Uani 1 1 d .
H49A H 0.8542 0.5879 -0.0422 0.052 Uiso 1 1 calc GR
H49B H 0.8154 0.6047 0.0410 0.052 Uiso 1 1 calc GR
H49C H 0.8544 0.6482 -0.0166 0.052 Uiso 1 1 calc GR
C50 C 0.7407(3) 0.6371(2) -0.1384(3) 0.0358(15) Uani 1 1 d .
H50A H 0.6828 0.6386 -0.1621 0.054 Uiso 1 1 calc GR
H50B H 0.7758 0.6108 -0.1655 0.054 Uiso 1 1 calc GR
H50C H 0.7688 0.6715 -0.1430 0.054 Uiso 1 1 calc GR
C51 C 0.5167(3) 0.46854(18) 0.1079(3) 0.0148(11) Uani 1 1 d .
C52 C 0.4656(3) 0.47286(16) 0.1758(2) 0.0179(9) Uani 1 1 d .
C53 C 0.4665(3) 0.43149(16) 0.2292(2) 0.0205(10) Uani 1 1 d .
H53 H 0.4326 0.4338 0.2755 0.025 Uiso 1 1 calc R
C54 C 0.5159(3) 0.38746(17) 0.2158(2) 0.0237(10) Uani 1 1 d .
H54 H 0.5146 0.3594 0.2523 0.028 Uiso 1 1 calc R
C55 C 0.5672(3) 0.38379(16) 0.1497(2) 0.0207(10) Uani 1 1 d .
H55 H 0.6016 0.3534 0.1413 0.025 Uiso 1 1 calc R
C56 C 0.5688(3) 0.42453(17) 0.0950(2) 0.0182(10) Uani 1 1 d .
C57 C 0.4062(3) 0.51938(17) 0.1902(3) 0.0250(10) Uani 1 1 d .
H57 H 0.4272 0.5488 0.1565 0.030 Uiso 1 1 calc R
C58 C 0.4071(3) 0.53877(17) 0.2759(3) 0.0307(11) Uani 1 1 d .
H58A H 0.3840 0.5113 0.3101 0.046 Uiso 1 1 calc GR
H58B H 0.3712 0.5703 0.2805 0.046 Uiso 1 1 calc GR
H58C H 0.4669 0.5470 0.2914 0.046 Uiso 1 1 calc GR
C59 C 0.3133(3) 0.5065(2) 0.1649(3) 0.0380(13) Uani 1 1 d .
H59A H 0.2916 0.4769 0.1957 0.057 Uiso 1 1 calc GR
H59B H 0.3126 0.4974 0.1092 0.057 Uiso 1 1 calc GR
H59C H 0.2760 0.5371 0.1738 0.057 Uiso 1 1 calc GR
C60 C 0.6256(3) 0.41923(17) 0.0224(2) 0.0232(10) Uani 1 1 d .
H60 H 0.6271 0.4542 -0.0041 0.028 Uiso 1 1 calc R
C61 C 0.7200(3) 0.4044(2) 0.0429(3) 0.0371(13) Uani 1 1 d .
H61A H 0.7207 0.3707 0.0702 0.056 Uiso 1 1 calc GR
H61B H 0.7451 0.4314 0.0769 0.056 Uiso 1 1 calc GR
H61C H 0.7544 0.4018 -0.0052 0.056 Uiso 1 1 calc GR
C62 C 0.5859(3) 0.37994(18) -0.0355(3) 0.0322(12) Uani 1 1 d .
H62A H 0.6226 0.3777 -0.0823 0.048 Uiso 1 1 calc GR
H62B H 0.5276 0.3916 -0.0504 0.048 Uiso 1 1 calc GR
H62C H 0.5823 0.3454 -0.0108 0.048 Uiso 1 1 calc GR
F1S F 1.1177(3) 0.72910(13) 0.6400(2) 0.0964(15) Uani 1 1 d .
C5S C 1.0643(5) 0.7390(2) 0.7014(4) 0.0488(19) Uani 1 1 d .
C6S C 0.9775(5) 0.7416(2) 0.6890(4) 0.0415(17) Uani 1 1 d .
H6S H 0.9540 0.7373 0.6380 0.050 Uiso 1 1 calc R
C7S C 0.9248(4) 0.75047(19) 0.7519(4) 0.0421(16) Uani 1 1 d .
H7S H 0.8637 0.7519 0.7447 0.050 Uiso 1 1 calc R
C8S C 0.9589(4) 0.7573(2) 0.8246(4) 0.0394(15) Uani 1 1 d .
H8S H 0.9211 0.7636 0.8675 0.047 Uiso 1 1 calc R
C9S C 1.0473(5) 0.7551(2) 0.8370(4) 0.0425(17) Uani 1 1 d .
H9S H 1.0704 0.7600 0.8881 0.051 Uiso 1 1 calc R
C10S C 1.1020(3) 0.74573(18) 0.7741(5) 0.0507(15) Uani 1 1 d .
H10S H 1.1632 0.7440 0.7807 0.061 Uiso 1 1 calc R
N1S N 0.7306(3) 0.8189(2) 0.2434(3) 0.0559(16) Uani 1 1 d .
C1S C 0.7350(3) 0.7174(2) 0.2473(3) 0.0480(18) Uani 1 1 d .
H1SA H 0.7376 0.7037 0.1938 0.072 Uiso 1 1 calc GR
H1SB H 0.6827 0.7042 0.2733 0.072 Uiso 1 1 calc GR
H1SC H 0.7865 0.7060 0.2763 0.072 Uiso 1 1 calc GR
C2S C 0.7323(3) 0.7745(3) 0.2449(3) 0.0423(15) Uani 1 1 d .
N2S N 0.7179(4) 0.3283(2) 0.3398(4) 0.0760(18) Uani 1 1 d .
C3S C 0.7525(3) 0.4182(2) 0.2774(6) 0.060(2) Uani 1 1 d .
H3SA H 0.7528 0.4150 0.2203 0.090 Uiso 1 1 calc GR
H3SB H 0.8096 0.4301 0.2954 0.090 Uiso 1 1 calc GR
H3SC H 0.7082 0.4437 0.2932 0.090 Uiso 1 1 calc GR
C4S C 0.7331(4) 0.3682(3) 0.3118(4) 0.0520(16) Uani 1 1 d .

loop_
_atom_site_aniso_label
_atom_site_aniso_U_11
_atom_site_aniso_U_22
_atom_site_aniso_U_33
_atom_site_aniso_U_23
_atom_site_aniso_U_13
_atom_site_aniso_U_12
Pt1 0.01396(7) 0.01806(7) 0.01232(6) -0.00145(12) -0.00276(15) 0.00196(6)
Cl1 0.0209(6) 0.0492(8) 0.0186(5) -0.0038(5) 0.0023(4) 0.0084(6)
Cl2 0.0284(7) 0.0632(9) 0.0219(6) -0.0135(6) -0.0015(5) 0.0199(7)
N1 0.0162(19) 0.0109(18) 0.0156(17) -0.0019(14) 0.0011(14) 0.0020(15)
N2 0.0148(19) 0.0099(18) 0.0179(18) 0.0008(14) 0.0012(14) -0.0011(15)
C1 0.024(3) 0.009(2) 0.015(2) -0.0014(18) 0.0001(17) 0.0045(19)
C2 0.019(2) 0.015(2) 0.015(2) 0.0047(18) -0.0020(17) 0.0008(19)
C3 0.013(2) 0.021(2) 0.0127(19) 0.0027(17) -0.0035(15) -0.0010(19)
C4 0.019(2) 0.015(2) 0.011(2) 0.0004(17) 0.0005(16) 0.0008(18)
C5 0.024(3) 0.016(3) 0.021(2) 0.0000(18) -0.0033(18) 0.007(2)
C6 0.027(3) 0.026(3) 0.017(2) -0.003(2) -0.008(2) 0.004(2)
C7 0.025(3) 0.021(3) 0.019(2) -0.0068(18) -0.0043(18) 0.003(2)
C8 0.014(2) 0.016(2) 0.013(2) 0.0000(16) 0.0002(16) 0.0025(18)
C9 0.016(2) 0.014(2) 0.019(2) -0.0023(18) -0.0054(17) 0.0052(18)
C10 0.014(2) 0.021(3) 0.020(2) -0.0025(18) -0.0045(17) 0.0066(19)
C11 0.022(3) 0.029(3) 0.021(2) -0.004(2) 0.0003(18) 0.005(2)
C12 0.027(3) 0.023(3) 0.028(2) -0.012(2) -0.003(2) 0.005(2)
C13 0.030(3) 0.019(3) 0.029(3) -0.008(2) -0.005(2) -0.001(2)
C14 0.024(3) 0.019(3) 0.023(3) -0.004(2) -0.003(2) 0.006(2)
C15 0.033(3) 0.021(3) 0.024(3) -0.002(2) 0.008(2) 0.003(2)
C16 0.038(3) 0.044(3) 0.030(3) -0.004(2) -0.002(2) -0.018(3)
C17 0.026(3) 0.040(3) 0.035(4) 0.011(2) 0.006(2) 0.002(2)
C18 0.045(3) 0.015(3) 0.025(2) -0.0055(19) 0.009(2) -0.005(2)
C19 0.074(4) 0.025(3) 0.025(3) 0.000(2) 0.006(3) -0.012(3)
C20 0.044(4) 0.043(3) 0.045(3) -0.008(3) 0.014(3) -0.007(3)
C21 0.014(2) 0.011(2) 0.015(2) -0.0018(16) -0.0031(16) -0.0015(17)
C22 0.017(2) 0.017(2) 0.018(2) -0.0018(17) -0.0019(17) -0.001(2)
C23 0.019(3) 0.023(3) 0.036(3) -0.002(2) 0.000(2) 0.005(2)
C24 0.026(3) 0.011(2) 0.045(3) 0.002(2) -0.004(2) 0.001(2)
C25 0.023(3) 0.018(2) 0.032(3) 0.007(2) 0.001(2) -0.004(2)
C26 0.018(2) 0.019(2) 0.020(2) 0.0000(18) -0.0002(17) 0.000(2)
C27 0.020(3) 0.020(3) 0.024(3) -0.001(2) 0.002(2) -0.003(2)
C28 0.036(3) 0.058(4) 0.020(3) 0.006(2) 0.001(2) -0.013(3)
C29 0.029(3) 0.032(3) 0.025(3) 0.001(2) 0.004(2) -0.008(2)
C30 0.021(3) 0.028(3) 0.029(2) 0.007(2) 0.0053(19) 0.000(2)
C31 0.025(3) 0.084(4) 0.047(3) -0.021(3) 0.009(2) -0.019(3)
C32 0.035(3) 0.036(3) 0.031(3) 0.001(2) 0.009(2) -0.006(2)
C33 0.015(2) 0.015(2) 0.0098(18) -0.0029(16) -0.0009(15) 0.0036(17)
C34 0.014(2) 0.013(2) 0.017(2) -0.0014(17) 0.0016(16) 0.0003(17)
C35 0.025(3) 0.019(3) 0.015(2) 0.0060(18) -0.0038(18) 0.002(2)
C36 0.026(3) 0.020(3) 0.018(2) -0.001(2) -0.006(2) 0.002(2)
C37 0.024(3) 0.013(3) 0.021(2) -0.0030(19) -0.005(2) -0.004(2)
C38 0.018(3) 0.009(2) 0.019(2) -0.0034(18) 0.0019(18) 0.002(2)
C39 0.019(2) 0.016(2) 0.0116(19) 0.0032(16) -0.0038(16) 0.0014(18)
C40 0.019(2) 0.018(2) 0.019(2) 0.0020(17) -0.0050(17) 0.0016(19)
C41 0.027(3) 0.014(2) 0.029(2) -0.0033(19) -0.004(2) 0.004(2)
C42 0.023(3) 0.013(2) 0.038(3) -0.003(2) -0.006(2) -0.004(2)
C43 0.019(3) 0.022(3) 0.032(3) 0.004(2) 0.001(2) -0.005(2)
C44 0.018(2) 0.018(3) 0.019(2) 0.0035(18) -0.0026(17) 0.004(2)
C45 0.024(3) 0.018(2) 0.026(2) -0.0042(19) 0.0031(19) 0.005(2)
C46 0.032(3) 0.038(3) 0.030(3) 0.001(2) 0.010(2) 0.006(2)
C47 0.019(3) 0.060(4) 0.040(3) 0.009(3) 0.003(2) 0.007(3)
C48 0.017(3) 0.024(3) 0.023(3) -0.002(2) 0.006(2) 0.000(2)
C49 0.031(3) 0.042(3) 0.029(3) -0.004(2) -0.002(2) 0.013(3)
C50 0.037(3) 0.046(4) 0.025(3) -0.001(3) 0.003(2) 0.012(3)
C51 0.015(3) 0.013(3) 0.016(2) -0.0022(18) -0.0050(18) -0.004(2)
C52 0.018(2) 0.016(2) 0.020(2) -0.0010(18) -0.0034(17) -0.0054(18)
C53 0.025(3) 0.024(3) 0.0131(19) 0.0006(19) 0.0010(17) -0.006(2)
C54 0.029(3) 0.021(3) 0.021(2) 0.0074(18) -0.0057(19) -0.003(2)
C55 0.022(3) 0.017(2) 0.024(2) 0.0027(18) -0.0031(18) 0.001(2)
C56 0.022(3) 0.016(3) 0.016(2) 0.0010(18) -0.0025(18) -0.001(2)
C57 0.030(3) 0.022(3) 0.024(2) 0.001(2) 0.010(2) 0.004(2)
C58 0.032(2) 0.031(2) 0.029(3) -0.008(3) 0.003(2) 0.0016(19)
C59 0.032(3) 0.043(3) 0.039(3) -0.003(2) -0.003(2) 0.015(3)
C60 0.029(3) 0.018(3) 0.023(2) 0.0034(18) 0.0036(19) 0.006(2)
C61 0.031(3) 0.041(3) 0.039(3) 0.006(2) 0.009(2) 0.002(3)
C62 0.036(3) 0.033(3) 0.028(3) -0.003(2) -0.001(2) 0.011(2)
F1S 0.129(4) 0.059(2) 0.101(3) -0.006(2) 0.071(3) -0.017(2)
C5S 0.075(5) 0.017(3) 0.055(4) 0.004(3) 0.031(4) -0.013(3)
C6S 0.073(5) 0.016(3) 0.035(3) 0.003(2) -0.007(3) -0.002(3)
C7S 0.048(3) 0.021(3) 0.057(5) -0.004(3) -0.010(3) -0.006(2)
C8S 0.051(4) 0.024(3) 0.043(4) 0.002(3) 0.004(3) -0.001(3)
C9S 0.065(5) 0.021(3) 0.042(4) 0.000(3) -0.014(3) -0.009(3)
C10S 0.041(3) 0.024(3) 0.087(5) 0.000(4) 0.001(5) -0.008(2)
N1S 0.046(3) 0.054(3) 0.067(4) 0.007(3) 0.025(2) 0.002(3)
C1S 0.040(3) 0.049(3) 0.055(5) 0.007(3) -0.008(3) -0.003(3)
C2S 0.025(3) 0.058(4) 0.044(4) 0.003(3) 0.015(2) 0.001(3)
N2S 0.064(4) 0.055(4) 0.109(5) -0.001(4) -0.028(4) -0.017(3)
C3S 0.059(4) 0.070(4) 0.052(6) 0.010(4) -0.004(4) -0.011(3)
C4S 0.035(3) 0.057(4) 0.064(4) -0.019(3) -0.012(3) -0.005(3)

loop_
_atom_type_symbol
_atom_type_description
_atom_type_scat_dispersion_real
_atom_type_scat_dispersion_imag
_atom_type_scat_source
C C 0.0033 0.0016 'International Tables Vol C Tables 4.2.6.8 and 6.1.1.4'
H H 0.0000 0.0000 'International Tables Vol C Tables 4.2.6.8 and 6.1.1.4'
N N 0.0061 0.0033 'International Tables Vol C Tables 4.2.6.8 and 6.1.1.4'
F F 0.0171 0.0103 'International Tables Vol C Tables 4.2.6.8 and 6.1.1.4'
Cl Cl 0.1484 0.1585 'International Tables Vol C Tables 4.2.6.8 and 6.1.1.4'
Pt Pt -1.7033 8.3905 'International Tables Vol C Tables 4.2.6.8 and 6.1.1.4'

loop_
_geom_angle_atom_site_label_1
_geom_angle_atom_site_label_2
_geom_angle_atom_site_label_3
_geom_angle
Cl2 Pt1 Cl1 179.57(5)
C1 Pt1 Cl1 91.01(12)
C1 Pt1 Cl2 89.38(12)
C2 Pt1 Cl1 90.60(13)
C2 Pt1 Cl2 89.01(13)
C2 Pt1 C1 178.09(16)
C1 N1 C3 177.0(4)
C2 N2 C33 177.5(4)
N1 C1 Pt1 177.8(4)
N2 C2 Pt1 176.6(4)
N1 C3 C8 117.3(4)
C4 C3 N1 118.9(4)
C4 C3 C8 123.9(3)
C3 C4 C9 122.1(3)
C5 C4 C3 116.7(4)
C5 C4 C9 121.2(4)
C4 C5 H5 119.5
C6 C5 C4 121.0(4)
C6 C5 H5 119.5
C5 C6 H6 119.8
C7 C6 C5 120.5(5)
C7 C6 H6 119.8
C6 C7 H7 119.2
C6 C7 C8 121.5(4)
C8 C7 H7 119.2
C3 C8 C21 122.0(3)
C7 C8 C3 116.3(4)
C7 C8 C21 121.4(4)
C10 C9 C4 118.7(4)
C14 C9 C4 119.7(4)
C14 C9 C10 121.4(4)
C9 C10 C15 121.8(4)
C11 C10 C9 117.7(4)
C11 C10 C15 120.3(4)
C10 C11 H11 119.2
C12 C11 C10 121.5(4)
C12 C11 H11 119.2
C11 C12 H12 119.9
C11 C12 C13 120.2(4)
C13 C12 H12 119.9
C12 C13 H13 119.5
C12 C13 C14 121.1(4)
C14 C13 H13 119.5
C9 C14 C13 118.0(5)
C9 C14 C18 123.2(4)
C13 C14 C18 118.8(4)
C10 C15 H15 107.6
C10 C15 C16 110.0(4)
C10 C15 C17 113.4(4)
C16 C15 H15 107.6
C17 C15 H15 107.6
C17 C15 C16 110.3(4)
C15 C16 H16A 109.5
C15 C16 H16B 109.5
C15 C16 H16C 109.5
H16A C16 H16B 109.5
H16A C16 H16C 109.5
H16B C16 H16C 109.5
C15 C17 H17A 109.5
C15 C17 H17B 109.5
C15 C17 H17C 109.5
H17A C17 H17B 109.5
H17A C17 H17C 109.5
H17B C17 H17C 109.5
C14 C18 H18 107.5
C14 C18 C19 109.8(4)
C19 C18 H18 107.5
C20 C18 C14 112.4(4)
C20 C18 H18 107.5
C20 C18 C19 112.0(4)
C18 C19 H19A 109.5
C18 C19 H19B 109.5
C18 C19 H19C 109.5
H19A C19 H19B 109.5
H19A C19 H19C 109.5
H19B C19 H19C 109.5
C18 C20 H20A 109.5
C18 C20 H20B 109.5
C18 C20 H20C 109.5
H20A C20 H20B 109.5
H20A C20 H20C 109.5
H20B C20 H20C 109.5
C22 C21 C8 120.1(3)
C22 C21 C26 121.0(4)
C26 C21 C8 118.9(3)
C21 C22 C27 121.9(4)
C23 C22 C21 118.4(4)
C23 C22 C27 119.7(4)
C22 C23 H23 119.7
C24 C23 C22 120.5(4)
C24 C23 H23 119.7
C23 C24 H24 119.6
C25 C24 C23 120.7(4)
C25 C24 H24 119.6
C24 C25 H25 119.5
C24 C25 C26 121.1(4)
C26 C25 H25 119.5
C21 C26 C30 122.7(4)
C25 C26 C21 118.2(4)
C25 C26 C30 119.1(4)
C22 C27 H27 107.7
C22 C27 C28 111.5(4)
C22 C27 C29 112.1(4)
C28 C27 H27 107.7
C28 C27 C29 110.0(4)
C29 C27 H27 107.7
C27 C28 H28A 109.5
C27 C28 H28B 109.5
C27 C28 H28C 109.5
H28A C28 H28B 109.5
H28A C28 H28C 109.5
H28B C28 H28C 109.5
C27 C29 H29A 109.5
C27 C29 H29B 109.5
C27 C29 H29C 109.5
H29A C29 H29B 109.5
H29A C29 H29C 109.5
H29B C29 H29C 109.5
C26 C30 H30 107.6
C26 C30 C31 111.8(4)
C26 C30 C32 111.4(4)
C31 C30 H30 107.6
C31 C30 C32 110.6(4)
C32 C30 H30 107.6
C30 C31 H31A 109.5
C30 C31 H31B 109.5
C30 C31 H31C 109.5
H31A C31 H31B 109.5
H31A C31 H31C 109.5
H31B C31 H31C 109.5
C30 C32 H32A 109.5
C30 C32 H32B 109.5
C30 C32 H32C 109.5
H32A C32 H32B 109.5
H32A C32 H32C 109.5
H32B C32 H32C 109.5
C34 C33 N2 118.3(3)
C38 C33 N2 117.8(3)
C38 C33 C34 123.9(4)
C33 C34 C39 121.4(3)
C35 C34 C33 116.8(4)
C35 C34 C39 121.7(4)
C34 C35 H35 119.4
C36 C35 C34 121.3(4)
C36 C35 H35 119.4
C35 C36 H36 119.8
C35 C36 C37 120.3(4)
C37 C36 H36 119.8
C36 C37 H37 119.5
C38 C37 C36 120.9(4)
C38 C37 H37 119.5
C33 C38 C51 121.0(4)
C37 C38 C33 116.8(4)
C37 C38 C51 122.2(4)
C40 C39 C34 117.6(4)
C44 C39 C34 120.9(4)
C44 C39 C40 121.5(4)
C39 C40 C45 123.1(4)
C41 C40 C39 117.8(4)
C41 C40 C45 119.1(4)
C40 C41 H41 119.5
C42 C41 C40 121.0(4)
C42 C41 H41 119.5
C41 C42 H42 120.0
C43 C42 C41 120.0(4)
C43 C42 H42 120.0
C42 C43 H43 119.2
C42 C43 C44 121.5(4)
C44 C43 H43 119.2
C39 C44 C48 122.4(4)
C43 C44 C39 118.1(4)
C43 C44 C48 119.5(4)
C40 C45 H45 107.4
C40 C45 C46 111.0(4)
C46 C45 H45 107.4
C47 C45 C40 111.8(4)
C47 C45 H45 107.4
C47 C45 C46 111.5(4)
C45 C46 H46A 109.5
C45 C46 H46B 109.5
C45 C46 H46C 109.5
H46A C46 H46B 109.5
H46A C46 H46C 109.5
H46B C46 H46C 109.5
C45 C47 H47A 109.5
C45 C47 H47B 109.5
C45 C47 H47C 109.5
H47A C47 H47B 109.5
H47A C47 H47C 109.5
H47B C47 H47C 109.5
C44 C48 H48 107.7
C44 C48 C49 111.8(4)
C44 C48 C50 110.9(4)
C49 C48 H48 107.7
C49 C48 C50 110.9(4)
C50 C48 H48 107.7
C48 C49 H49A 109.5
C48 C49 H49B 109.5
C48 C49 H49C 109.5
H49A C49 H49B 109.5
H49A C49 H49C 109.5
H49B C49 H49C 109.5
C48 C50 H50A 109.5
C48 C50 H50B 109.5
C48 C50 H50C 109.5
H50A C50 H50B 109.5
H50A C50 H50C 109.5
H50B C50 H50C 109.5
C52 C51 C38 119.4(4)
C56 C51 C38 119.6(4)
C56 C51 C52 120.9(4)
C51 C52 C57 122.1(4)
C53 C52 C51 118.3(4)
C53 C52 C57 119.5(4)
C52 C53 H53 119.5
C54 C53 C52 121.1(4)
C54 C53 H53 119.5
C53 C54 H54 119.8
C53 C54 C55 120.4(4)
C55 C54 H54 119.8
C54 C55 H55 119.8
C54 C55 C56 120.4(4)
C56 C55 H55 119.8
C51 C56 C55 118.9(4)
C51 C56 C60 121.9(4)
C55 C56 C60 119.2(4)
C52 C57 H57 107.5
C52 C57 C58 113.4(4)
C52 C57 C59 110.5(4)
C58 C57 H57 107.5
C59 C57 H57 107.5
C59 C57 C58 110.1(4)
C57 C58 H58A 109.5
C57 C58 H58B 109.5
C57 C58 H58C 109.5
H58A C58 H58B 109.5
H58A C58 H58C 109.5
H58B C58 H58C 109.5
C57 C59 H59A 109.5
C57 C59 H59B 109.5
C57 C59 H59C 109.5
H59A C59 H59B 109.5
H59A C59 H59C 109.5
H59B C59 H59C 109.5
C56 C60 H60 107.5
C56 C60 C61 112.2(4)
C56 C60 C62 110.7(4)
C61 C60 H60 107.5
C62 C60 H60 107.5
C62 C60 C61 111.2(4)
C60 C61 H61A 109.5
C60 C61 H61B 109.5
C60 C61 H61C 109.5
H61A C61 H61B 109.5
H61A C61 H61C 109.5
H61B C61 H61C 109.5
C60 C62 H62A 109.5
C60 C62 H62B 109.5
C60 C62 H62C 109.5
H62A C62 H62B 109.5
H62A C62 H62C 109.5
H62B C62 H62C 109.5
F1S C5S C10S 117.6(7)
C6S C5S F1S 119.1(7)
C6S C5S C10S 123.2(6)
C5S C6S H6S 120.9
C5S C6S C7S 118.2(6)
C7S C6S H6S 120.9
C6S C7S H7S 119.6
C8S C7S C6S 120.7(5)
C8S C7S H7S 119.6
C7S C8S H8S 119.4
C7S C8S C9S 121.1(6)
C9S C8S H8S 119.4
C8S C9S H9S 120.4
C8S C9S C10S 119.1(6)
C10S C9S H9S 120.4
C5S C10S C9S 117.6(5)
C5S C10S H10S 121.2
C9S C10S H10S 121.2
H1SA C1S H1SB 109.5
H1SA C1S H1SC 109.5
H1SB C1S H1SC 109.5
C2S C1S H1SA 109.5
C2S C1S H1SB 109.5
C2S C1S H1SC 109.5
N1S C2S C1S 179.6(7)
H3SA C3S H3SB 109.5
H3SA C3S H3SC 109.5
H3SB C3S H3SC 109.5
C4S C3S H3SA 109.5
C4S C3S H3SB 109.5
C4S C3S H3SC 109.5
N2S C4S C3S 179.5(8)

loop_
_geom_bond_atom_site_label_1
_geom_bond_atom_site_label_2
_geom_bond_distance
Pt1 Cl1 2.2986(11)
Pt1 Cl2 2.2907(12)
Pt1 C1 1.961(4)
Pt1 C2 1.955(4)
N1 C1 1.144(5)
N1 C3 1.403(5)
N2 C2 1.146(5)
N2 C33 1.402(5)
C3 C4 1.396(5)
C3 C8 1.406(5)
C4 C5 1.391(5)
C4 C9 1.501(5)
C5 H5 0.9500
C5 C6 1.385(6)
C6 H6 0.9500
C6 C7 1.377(6)
C7 H7 0.9500
C7 C8 1.389(5)
C8 C21 1.492(5)
C9 C10 1.414(6)
C9 C14 1.399(6)
C10 C11 1.397(6)
C10 C15 1.517(6)
C11 H11 0.9500
C11 C12 1.375(6)
C12 H12 0.9500
C12 C13 1.378(6)
C13 H13 0.9500
C13 C14 1.406(6)
C14 C18 1.524(7)
C15 H15 1.0000
C15 C16 1.528(6)
C15 C17 1.527(6)
C16 H16A 0.9800
C16 H16B 0.9800
C16 H16C 0.9800
C17 H17A 0.9800
C17 H17B 0.9800
C17 H17C 0.9800
C18 H18 1.0000
C18 C19 1.524(6)
C18 C20 1.518(7)
C19 H19A 0.9800
C19 H19B 0.9800
C19 H19C 0.9800
C20 H20A 0.9800
C20 H20B 0.9800
C20 H20C 0.9800
C21 C22 1.403(6)
C21 C26 1.404(5)
C22 C23 1.396(6)
C22 C27 1.519(6)
C23 H23 0.9500
C23 C24 1.380(6)
C24 H24 0.9500
C24 C25 1.365(6)
C25 H25 0.9500
C25 C26 1.394(6)
C26 C30 1.512(6)
C27 H27 1.0000
C27 C28 1.528(7)
C27 C29 1.529(6)
C28 H28A 0.9800
C28 H28B 0.9800
C28 H28C 0.9800
C29 H29A 0.9800
C29 H29B 0.9800
C29 H29C 0.9800
C30 H30 1.0000
C30 C31 1.516(6)
C30 C32 1.544(6)
C31 H31A 0.9800
C31 H31B 0.9800
C31 H31C 0.9800
C32 H32A 0.9800
C32 H32B 0.9800
C32 H32C 0.9800
C33 C34 1.400(5)
C33 C38 1.393(6)
C34 C35 1.382(5)
C34 C39 1.498(5)
C35 H35 0.9500
C35 C36 1.380(6)
C36 H36 0.9500
C36 C37 1.391(6)
C37 H37 0.9500
C37 C38 1.387(5)
C38 C51 1.498(6)
C39 C40 1.406(5)
C39 C44 1.395(6)
C40 C41 1.403(6)
C40 C45 1.516(6)
C41 H41 0.9500
C41 C42 1.376(6)
C42 H42 0.9500
C42 C43 1.375(6)
C43 H43 0.9500
C43 C44 1.392(6)
C44 C48 1.520(6)
C45 H45 1.0000
C45 C46 1.536(6)
C45 C47 1.515(6)
C46 H46A 0.9800
C46 H46B 0.9800
C46 H46C 0.9800
C47 H47A 0.9800
C47 H47B 0.9800
C47 H47C 0.9800
C48 H48 1.0000
C48 C49 1.533(6)
C48 C50 1.543(7)
C49 H49A 0.9800
C49 H49B 0.9800
C49 H49C 0.9800
C50 H50A 0.9800
C50 H50B 0.9800
C50 H50C 0.9800
C51 C52 1.407(6)
C51 C56 1.397(6)
C52 C53 1.395(5)
C52 C57 1.518(6)
C53 H53 0.9500
C53 C54 1.376(6)
C54 H54 0.9500
C54 C55 1.382(6)
C55 H55 0.9500
C55 C56 1.399(6)
C56 C60 1.524(6)
C57 H57 1.0000
C57 C58 1.546(6)
C57 C59 1.530(6)
C58 H58A 0.9800
C58 H58B 0.9800
C58 H58C 0.9800
C59 H59A 0.9800
C59 H59B 0.9800
C59 H59C 0.9800
C60 H60 1.0000
C60 C61 1.542(6)
C60 C62 1.535(6)
C61 H61A 0.9800
C61 H61B 0.9800
C61 H61C 0.9800
C62 H62A 0.9800
C62 H62B 0.9800
C62 H62C 0.9800
F1S C5S 1.357(7)
C5S C6S 1.354(10)
C5S C10S 1.382(9)
C6S H6S 0.9500
C6S C7S 1.365(8)
C7S H7S 0.9500
C7S C8S 1.359(8)
C8S H8S 0.9500
C8S C9S 1.378(9)
C9S H9S 0.9500
C9S C10S 1.387(9)
C10S H10S 0.9500
N1S C2S 1.133(6)
C1S H1SA 0.9800
C1S H1SB 0.9800
C1S H1SC 0.9800
C1S C2S 1.459(8)
N2S C4S 1.148(8)
C3S H3SA 0.9800
C3S H3SB 0.9800
C3S H3SC 0.9800
C3S C4S 1.439(9)
